data_7700569
loop_
_publ_author_name
'Qin, Lu'
'Zhang, Yue'
'Chao, Jianbin'
'Cheng, Jianhua'
'Chen, Xia'

_publ_section_title
;
 Four- and five-coordinate aluminum complexes supported by N,O-bidentate
 \b-pyrazylenolate ligands: synthesis, structure and application in ROP of
 \e-caprolactone and lactide.
;
_journal_issue 32
_journal_name_full 'Dalton transactions (Cambridge, England : 2003)'
_journal_page_first 12315
_journal_page_last 12325
_journal_paper_doi 10.1039/c9dt02330e
_journal_volume 48
_journal_year 2019
_chemical_formula_sum 'C16 H19 Al N2 O'
_chemical_formula_weight 282.31
_space_group_crystal_system monoclinic
_space_group_IT_number 14
_space_group_name_Hall '-P 2yn'
_space_group_name_H-M_alt 'P 1 21/n 1'
_symmetry_space_group_name_Hall '-P 2yn'
_symmetry_space_group_name_H-M 'P 1 21/n 1'
_atom_sites_solution_hydrogens geom
_audit_creation_method SHELXL-2016/6
_audit_update_record
;
2018-09-26 deposited with the CCDC.    2019-07-15 downloaded from the CCDC.
;
_cell_angle_alpha 90
_cell_angle_beta 106.2000(10)
_cell_angle_gamma 90
_cell_formula_units_Z 4
_cell_length_a 7.2328(3)
_cell_length_b 21.7930(10)
_cell_length_c 9.9600(5)
_cell_measurement_reflns_used 8119
_cell_measurement_temperature 200(2)
_cell_measurement_theta_max 28.2845
_cell_measurement_theta_min 2.833
_cell_volume 1507.60(12)
_computing_structure_refinement 'SHELXL-2016/6 (Sheldrick, 2016)'
_diffrn_ambient_temperature 200(2)
_diffrn_measured_fraction_theta_full 0.994
_diffrn_measured_fraction_theta_max 0.994
_diffrn_measurement_device_type CCD
_diffrn_radiation_type MoK\a
_diffrn_radiation_wavelength 0.71073
_diffrn_reflns_av_R_equivalents 0.0296
_diffrn_reflns_av_unetI/netI 0.0262
_diffrn_reflns_Laue_measured_fraction_full 0.994
_diffrn_reflns_Laue_measured_fraction_max 0.994
_diffrn_reflns_limit_h_max 9
_diffrn_reflns_limit_h_min -8
_diffrn_reflns_limit_k_max 29
_diffrn_reflns_limit_k_min -28
_diffrn_reflns_limit_l_max 13
_diffrn_reflns_limit_l_min -13
_diffrn_reflns_number 14293
_diffrn_reflns_point_group_measured_fraction_full 0.994
_diffrn_reflns_point_group_measured_fraction_max 0.994
_diffrn_reflns_theta_full 25.242
_diffrn_reflns_theta_max 28.299
_diffrn_reflns_theta_min 2.834
_exptl_absorpt_coefficient_mu 0.132
_exptl_crystal_colour yellow
_exptl_crystal_density_diffrn 1.244
_exptl_crystal_description block
_exptl_crystal_F_000 600
_refine_diff_density_max 0.329
_refine_diff_density_min -0.271
_refine_diff_density_rms 0.051
_refine_ls_extinction_method none
_refine_ls_goodness_of_fit_ref 1.036
_refine_ls_hydrogen_treatment constr
_refine_ls_matrix_type full
_refine_ls_number_parameters 185
_refine_ls_number_reflns 3727
_refine_ls_number_restraints 0
_refine_ls_restrained_S_all 1.036
_refine_ls_R_factor_all 0.0522
_refine_ls_R_factor_gt 0.0420
_refine_ls_shift/su_max 0.001
_refine_ls_shift/su_mean 0.000
_refine_ls_structure_factor_coef Fsqd
_refine_ls_weighting_details 'w=1/[\s^2^(Fo^2^)+(0.0688P)^2^+0.4583P] where P=(Fo^2^+2Fc^2^)/3'
_refine_ls_weighting_scheme calc
_refine_ls_wR_factor_gt 0.1172
_refine_ls_wR_factor_ref 0.1253
_reflns_Friedel_coverage 0.000
_reflns_number_gt 3142
_reflns_number_total 3727
_reflns_threshold_expression 'I > 2\s(I)'
_cod_data_source_file c9dt02330e2.cif
_cod_data_source_block 1_CCDC1
_cod_depositor_comments 'Adding full bibliography for 7700568--7700573.cif.'
_cod_database_code 7700569
_shelx_shelxl_version_number 2016/6
_shelx_space_group_comment
;
The symmetry employed for this shelxl refinement is uniquely defined
by the following loop, which should always be used as a source of
symmetry information in preference to the above space-group names.
They are only intended as comments.
;

loop_
_space_group_symop_operation_xyz
'x, y, z'
'-x+1/2, y+1/2, -z+1/2'
'-x, -y, -z'
'x-1/2, -y-1/2, z-1/2'

loop_
_atom_site_label
_atom_site_type_symbol
_atom_site_fract_x
_atom_site_fract_y
_atom_site_fract_z
_atom_site_U_iso_or_equiv
_atom_site_adp_type
_atom_site_occupancy
_atom_site_site_symmetry_order
_atom_site_calc_flag
_atom_site_refinement_flags_posn
_atom_site_refinement_flags_adp
Al1 Al 0.59409(7) 0.92750(2) 0.67756(4) 0.03063(14) Uani 1 1 d . .
N1 N 0.69833(17) 0.87524(5) 0.84252(12) 0.0284(3) Uani 1 1 d . .
O1 O 0.55784(16) 0.99239(5) 0.77533(11) 0.0371(3) Uani 1 1 d . .
C8 C 0.66635(19) 1.07289(6) 0.93732(14) 0.0249(3) Uani 1 1 d . .
C4 C 0.77777(18) 0.90001(6) 0.97076(14) 0.0252(3) Uani 1 1 d . .
C6 C 0.77158(19) 0.96465(6) 0.99274(14) 0.0266(3) Uani 1 1 d . .
H6 H 0.848639 0.979880 1.079757 0.032 Uiso 1 1 calc R U
C7 C 0.66606(18) 1.00683(6) 0.90132(13) 0.0251(3) Uani 1 1 d . .
C10 C 0.7555(2) 1.15789(7) 1.09876(16) 0.0361(3) Uani 1 1 d . .
H10 H 0.816513 1.172272 1.190469 0.043 Uiso 1 1 calc R U
C3 C 0.86699(19) 0.85956(7) 1.08436(15) 0.0295(3) Uani 1 1 d . .
C12 C 0.5824(2) 1.17721(7) 0.86210(17) 0.0350(3) Uani 1 1 d . .
H12 H 0.522981 1.205044 0.789440 0.042 Uiso 1 1 calc R U
C11 C 0.6704(2) 1.19976(7) 0.99488(17) 0.0336(3) Uani 1 1 d . .
C13 C 0.5793(2) 1.11479(6) 0.83319(15) 0.0297(3) Uani 1 1 d . .
H13 H 0.517178 1.100532 0.741554 0.036 Uiso 1 1 calc R U
C9 C 0.7531(2) 1.09546(7) 1.07127(15) 0.0329(3) Uani 1 1 d . .
H9 H 0.811291 1.067729 1.144472 0.039 Uiso 1 1 calc R U
C5 C 0.9555(2) 0.88453(8) 1.22768(15) 0.0383(4) Uani 1 1 d . .
H5A H 1.013892 0.850947 1.290735 0.057 Uiso 1 1 calc R U
H5B H 0.855942 0.904390 1.262013 0.057 Uiso 1 1 calc R U
H5C H 1.054773 0.914628 1.224259 0.057 Uiso 1 1 calc R U
C1 C 0.7031(2) 0.81344(7) 0.82820(17) 0.0367(3) Uani 1 1 d . .
H1 H 0.645101 0.795362 0.739652 0.044 Uiso 1 1 calc R U
C15 C 0.3540(3) 0.89118(8) 0.56546(17) 0.0458(4) Uani 1 1 d . .
H15A H 0.245231 0.916423 0.573104 0.069 Uiso 1 1 calc R U
H15B H 0.340773 0.849679 0.599541 0.069 Uiso 1 1 calc R U
H15C H 0.355305 0.889196 0.467438 0.069 Uiso 1 1 calc R U
C2 C 0.7897(2) 0.77682(7) 0.93880(19) 0.0406(4) Uani 1 1 d . .
H2 H 0.791728 0.733737 0.924683 0.049 Uiso 1 1 calc R U
C16 C 0.8008(3) 0.94120(9) 0.5895(2) 0.0481(4) Uani 1 1 d . .
H16A H 0.749290 0.962774 0.500517 0.072 Uiso 1 1 calc R U
H16B H 0.854403 0.901628 0.572251 0.072 Uiso 1 1 calc R U
H16C H 0.902251 0.966054 0.651454 0.072 Uiso 1 1 calc R U
C14 C 0.6764(3) 1.26761(7) 1.0255(2) 0.0482(4) Uani 1 1 d . .
H14A H 0.671437 1.274140 1.121776 0.072 Uiso 1 1 calc R U
H14B H 0.565850 1.287735 0.960704 0.072 Uiso 1 1 calc R U
H14C H 0.795911 1.285052 1.013907 0.072 Uiso 1 1 calc R U
N2 N 0.87254(19) 0.79945(6) 1.06729(14) 0.0374(3) Uani 1 1 d . .

loop_
_atom_site_aniso_label
_atom_site_aniso_U_11
_atom_site_aniso_U_22
_atom_site_aniso_U_33
_atom_site_aniso_U_23
_atom_site_aniso_U_13
_atom_site_aniso_U_12
Al1 0.0400(3) 0.0250(2) 0.0231(2) -0.00257(15) 0.00259(18) 0.00224(16)
N1 0.0310(6) 0.0248(5) 0.0287(6) 0.0002(4) 0.0068(5) 0.0027(4)
O1 0.0474(6) 0.0296(5) 0.0256(5) -0.0044(4) -0.0040(5) 0.0096(4)
C8 0.0238(6) 0.0260(6) 0.0261(6) -0.0008(5) 0.0091(5) -0.0013(5)
C4 0.0209(6) 0.0287(6) 0.0268(6) 0.0034(5) 0.0079(5) 0.0002(5)
C6 0.0256(6) 0.0278(6) 0.0240(6) 0.0002(5) 0.0030(5) -0.0020(5)
C7 0.0246(6) 0.0272(6) 0.0236(6) -0.0020(5) 0.0069(5) -0.0009(5)
C10 0.0439(8) 0.0328(7) 0.0310(7) -0.0072(6) 0.0094(6) -0.0052(6)
C3 0.0238(6) 0.0341(7) 0.0315(7) 0.0087(6) 0.0091(5) 0.0013(5)
C12 0.0351(7) 0.0293(7) 0.0382(8) 0.0029(6) 0.0063(6) 0.0034(6)
C11 0.0318(7) 0.0277(7) 0.0434(8) -0.0040(6) 0.0140(6) -0.0022(5)
C13 0.0287(7) 0.0297(7) 0.0288(7) -0.0007(5) 0.0048(5) 0.0016(5)
C9 0.0404(8) 0.0307(7) 0.0259(7) -0.0003(5) 0.0066(6) -0.0006(6)
C5 0.0369(8) 0.0468(9) 0.0278(7) 0.0114(6) 0.0036(6) -0.0003(6)
C1 0.0432(8) 0.0272(7) 0.0391(8) -0.0029(6) 0.0104(7) 0.0026(6)
C15 0.0530(10) 0.0407(9) 0.0343(8) -0.0064(7) -0.0030(7) -0.0019(7)
C2 0.0461(9) 0.0267(7) 0.0498(9) 0.0055(6) 0.0147(8) 0.0052(6)
C16 0.0602(11) 0.0421(9) 0.0449(9) 0.0046(7) 0.0194(8) 0.0017(8)
C14 0.0550(11) 0.0290(8) 0.0589(11) -0.0080(7) 0.0133(9) -0.0026(7)
N2 0.0366(7) 0.0333(6) 0.0427(7) 0.0120(6) 0.0116(6) 0.0048(5)

loop_
_atom_type_symbol
_atom_type_description
_atom_type_scat_dispersion_real
_atom_type_scat_dispersion_imag
_atom_type_scat_source
C C 0.0033 0.0016 'International Tables Vol C Tables 4.2.6.8 and 6.1.1.4'
H H 0.0000 0.0000 'International Tables Vol C Tables 4.2.6.8 and 6.1.1.4'
N N 0.0061 0.0033 'International Tables Vol C Tables 4.2.6.8 and 6.1.1.4'
O O 0.0106 0.0060 'International Tables Vol C Tables 4.2.6.8 and 6.1.1.4'
Al Al 0.0645 0.0514 'International Tables Vol C Tables 4.2.6.8 and 6.1.1.4'

loop_
_geom_angle_atom_site_label_1
_geom_angle_atom_site_label_2
_geom_angle_atom_site_label_3
_geom_angle
O1 Al1 C15 113.11(7)
O1 Al1 C16 111.86(7)
C15 Al1 C16 118.35(8)
O1 Al1 N1 94.80(5)
C15 Al1 N1 108.39(7)
C16 Al1 N1 107.46(7)
C1 N1 C4 118.52(12)
C1 N1 Al1 120.14(10)
C4 N1 Al1 121.21(9)
C7 O1 Al1 124.91(9)
C13 C8 C9 118.03(12)
C13 C8 C7 119.09(12)
C9 C8 C7 122.88(12)
N1 C4 C6 120.88(12)
N1 C4 C3 118.42(12)
C6 C4 C3 120.70(12)
C7 C6 C4 126.64(12)
O1 C7 C6 123.11(12)
O1 C7 C8 114.97(12)
C6 C7 C8 121.92(12)
C11 C10 C9 121.29(14)
N2 C3 C4 121.94(13)
N2 C3 C5 117.58(13)
C4 C3 C5 120.47(13)
C13 C12 C11 121.38(14)
C10 C11 C12 117.88(13)
C10 C11 C14 120.80(15)
C12 C11 C14 121.31(15)
C12 C13 C8 120.64(13)
C10 C9 C8 120.78(13)
N1 C1 C2 121.07(14)
N2 C2 C1 122.42(14)
C3 N2 C2 117.62(13)

loop_
_geom_bond_atom_site_label_1
_geom_bond_atom_site_label_2
_geom_bond_distance
Al1 O1 1.7775(11)
Al1 C15 1.9512(18)
Al1 C16 1.9561(19)
Al1 N1 1.9682(12)
N1 C1 1.3558(18)
N1 C4 1.3577(17)
O1 C7 1.3184(16)
C8 C13 1.3934(19)
C8 C9 1.3959(19)
C8 C7 1.4834(18)
C4 C6 1.4282(18)
C4 C3 1.4375(18)
C6 C7 1.3672(18)
C10 C11 1.388(2)
C10 C9 1.387(2)
C3 N2 1.3230(19)
C3 C5 1.495(2)
C12 C13 1.390(2)
C12 C11 1.388(2)
C11 C14 1.508(2)
C1 C2 1.363(2)
C2 N2 1.346(2)
